data_7051968
loop_
_publ_author_name
'Benhaoua, Chahrazed'
'Mazari, Miloud'
'Mercier, Nicolas'
'Le Derf, Franck'
'Sall\'e, Marc'

_publ_section_title
;
 Electrochemical M2+ recognition by an amidopyridyl-tetrathiafulvalene
 derivative
;
_journal_issue 6
_journal_name_full 'New Journal of Chemistry'
_journal_page_first 913
_journal_paper_doi 10.1039/b802726a
_journal_volume 32
_journal_year 2008
_chemical_formula_sum 'C26 H27 Cd Cl2 N5 O10 S8'
_chemical_formula_weight 1009.31
_space_group_IT_number 14
_symmetry_cell_setting monoclinic
_symmetry_space_group_name_Hall '-P 2ybc'
_symmetry_space_group_name_H-M 'P 1 21/c 1'
_audit_creation_date 2008-04-14T14:52:19-00:00
_audit_creation_method 'WinGX routine CIF_UPDATE'
_cell_angle_alpha 90
_cell_angle_beta 103.64(2)
_cell_angle_gamma 90
_cell_formula_units_Z 4
_cell_length_a 20.590(6)
_cell_length_b 13.4517(8)
_cell_length_c 14.5430(10)
_cell_measurement_temperature 293(2)
_cell_volume 3914.4(12)
_computing_cell_refinement 'CAD4 Express (Enraf Nonius, 1994)'
_computing_data_collection 'CAD4 Express (Enraf Nonius, 1994)'
_computing_data_reduction 'XCAD4 (Harms & Wocadlo, 1995)'
_computing_molecular_graphics 'DIAMOND 2.1e (Crystal Impact gbr2001)'
_computing_publication_material 'WinGX publication routines (Farrugia,1999)'
_computing_structure_refinement 'SHELXL-97 (Sheldrick, 1997)'
_computing_structure_solution 'Direct methods(Sir92,Altomare,1993)'
_diffrn_measured_fraction_theta_full 0.998
_diffrn_measured_fraction_theta_max 0.998
_diffrn_measurement_device '\k-geometry diffractometer'
_diffrn_measurement_device_type 'Enraf Nonius CAD4'
_diffrn_measurement_method 'non-profiled omega scans'
_diffrn_radiation_probe x-ray
_diffrn_radiation_type MoK\a
_diffrn_radiation_wavelength 0.71073
_diffrn_reflns_av_R_equivalents 0.017
_diffrn_reflns_limit_h_max 26
_diffrn_reflns_limit_h_min -27
_diffrn_reflns_limit_k_max 0
_diffrn_reflns_limit_k_min -17
_diffrn_reflns_limit_l_max 19
_diffrn_reflns_limit_l_min 0
_diffrn_reflns_number 9792
_diffrn_reflns_theta_full 27.98
_diffrn_reflns_theta_max 27.98
_diffrn_reflns_theta_min 2.47
_diffrn_standards_decay_% 6
_diffrn_standards_interval_time 120
_diffrn_standards_number 3
_exptl_absorpt_coefficient_mu 1.178
_exptl_absorpt_correction_T_max 0.7892
_exptl_absorpt_correction_T_min 0.7272
_exptl_absorpt_correction_type psi-scan
_exptl_crystal_colour red
_exptl_crystal_density_diffrn 1.713
_exptl_crystal_density_method 'not measured'
_exptl_crystal_description prism
_exptl_crystal_F_000 2032
_exptl_crystal_size_max 1
_exptl_crystal_size_mid 0.4
_exptl_crystal_size_min 0.2
_refine_diff_density_max 0.806
_refine_diff_density_min -1.082
_refine_ls_extinction_method none
_refine_ls_goodness_of_fit_ref 1.02
_refine_ls_hydrogen_treatment constr
_refine_ls_matrix_type full
_refine_ls_number_parameters 488
_refine_ls_number_reflns 9423
_refine_ls_number_restraints 0
_refine_ls_restrained_S_all 1.02
_refine_ls_R_factor_gt 0.048
_refine_ls_shift/su_max 0.002
_refine_ls_structure_factor_coef Fsqd
_refine_ls_weighting_details 'calc w=1/[\s^2^(Fo^2^)+(0.0784P)^2^+3.6850P] where P=(Fo^2^+2Fc^2^)/3'
_refine_ls_weighting_scheme calc
_refine_ls_wR_factor_ref 0.1492
_reflns_number_gt 6287
_reflns_number_total 9423
_reflns_threshold_expression >2sigma(I)
_cod_data_source_file b802726a.txt
_cod_data_source_block fl2531
_cod_database_code 7051968

loop_
_symmetry_equiv_pos_as_xyz
'x, y, z'
'-x, y+1/2, -z+1/2'
'-x, -y, -z'
'x, -y-1/2, z-1/2'

loop_
_atom_site_label
_atom_site_type_symbol
_atom_site_fract_x
_atom_site_fract_y
_atom_site_fract_z
_atom_site_U_iso_or_equiv
_atom_site_adp_type
_atom_site_occupancy
_atom_site_calc_flag
_atom_site_refinement_flags
_atom_site_disorder_group
_atom_site_disorder_assembly
C1 C 0.6000(3) 0.5706(4) 0.5498(4) 0.0669(12) Uani 1 d . . .
C2 C 0.5831(3) 0.5020(4) 0.6053(4) 0.0727(13) Uani 1 d . . .
C3 C 0.5328(4) 0.4085(8) 0.7264(6) 0.121(3) Uani 1 d . . .
C4 C 0.5511(4) 0.3367(6) 0.6735(6) 0.112(3) Uani 1 d . . .
C5 C 0.5517(5) 0.3804(7) 0.9086(6) 0.159(4) Uani 1 d . . .
H5A H 0.5348 0.3707 0.9641 0.239 Uiso 1 calc R . .
H5B H 0.5786 0.4395 0.9159 0.239 Uiso 1 calc R . .
H5C H 0.5785 0.3242 0.9002 0.239 Uiso 1 calc R . .
C6 C 0.6111(7) 0.1670(9) 0.7240(10) 0.227(7) Uani 1 d . . .
H6A H 0.6095 0.0961 0.7307 0.341 Uiso 1 calc R . .
H6B H 0.629 0.1966 0.7848 0.341 Uiso 1 calc R . .
H6C H 0.6392 0.1834 0.682 0.341 Uiso 1 calc R . .
C7 C 0.6313(2) 0.7355(3) 0.4776(3) 0.0595(10) Uani 1 d . . .
C8 C 0.6481(2) 0.6627(3) 0.4247(3) 0.0587(10) Uani 1 d . . .
C9 C 0.6680(2) 0.9189(3) 0.5652(3) 0.0568(10) Uani 1 d . . .
H09A H 0.6538 0.9878 0.5636 0.068 Uiso 1 calc R . .
H09B H 0.651 0.8852 0.6138 0.068 Uiso 1 calc R . .
C10 C 0.7427(2) 0.9145(3) 0.5903(3) 0.0487(9) Uani 1 d . . .
C11 C 0.8460(2) 1.0078(3) 0.6032(3) 0.0598(11) Uani 1 d . . .
H11A H 0.8634 0.9682 0.6594 0.072 Uiso 1 calc R . .
H11B H 0.8565 1.0768 0.6196 0.072 Uiso 1 calc R . .
C12 C 0.8806(2) 0.9778(3) 0.5281(3) 0.0519(9) Uani 1 d . . .
C13 C 0.8988(2) 1.0476(4) 0.4690(4) 0.0653(12) Uani 1 d . . .
H13 H 0.8899 1.1146 0.4756 0.078 Uiso 1 calc R . .
C14 C 0.9300(3) 1.0167(4) 0.4002(4) 0.0716(13) Uani 1 d . . .
H14 H 0.9427 1.0629 0.3601 0.086 Uiso 1 calc R . .
C15 C 0.9424(2) 0.9179(4) 0.3911(3) 0.0660(12) Uani 1 d . . .
H15 H 0.9632 0.8957 0.3447 0.079 Uiso 1 calc R . .
C16 C 0.9234(2) 0.8518(4) 0.4522(3) 0.0585(10) Uani 1 d . . .
H16 H 0.9318 0.7845 0.446 0.07 Uiso 1 calc R . .
C17 C 0.7484(3) 0.5919(3) 0.3447(3) 0.0610(11) Uani 1 d . . .
H17A H 0.7282 0.5263 0.3383 0.073 Uiso 1 calc R . .
H17B H 0.7726 0.5991 0.2954 0.073 Uiso 1 calc R . .
C18 C 0.7969(2) 0.5986(3) 0.4389(3) 0.0499(9) Uani 1 d . . .
C19 C 0.8586(2) 0.5058(3) 0.5767(3) 0.0585(11) Uani 1 d . . .
H19A H 0.8957 0.551 0.5795 0.07 Uiso 1 calc R . .
H19B H 0.8762 0.4387 0.5856 0.07 Uiso 1 calc R . .
C20 C 0.8242(2) 0.5306(3) 0.6542(3) 0.0518(9) Uani 1 d . . .
C21 C 0.7891(3) 0.4589(4) 0.6906(4) 0.0748(14) Uani 1 d . . .
H21 H 0.7883 0.3936 0.6695 0.09 Uiso 1 calc R . .
C22 C 0.7552(3) 0.4848(4) 0.7586(4) 0.0841(16) Uani 1 d . . .
H22 H 0.7307 0.4377 0.783 0.101 Uiso 1 calc R . .
C23 C 0.7585(3) 0.5807(4) 0.7889(3) 0.0716(13) Uani 1 d . . .
H23 H 0.7364 0.6001 0.8349 0.086 Uiso 1 calc R . .
C24 C 0.7942(2) 0.6479(3) 0.7515(3) 0.0601(11) Uani 1 d . . .
H24 H 0.7967 0.7129 0.774 0.072 Uiso 1 calc R . .
C25 C 1.0289(3) 0.6806(4) 0.6352(5) 0.0847(17) Uani 1 d . . .
C26 C 1.0993(4) 0.6587(9) 0.6461(11) 0.218(7) Uani 1 d . . .
H26A H 1.1254 0.6996 0.6953 0.327 Uiso 1 calc R . .
H26B H 1.1118 0.6721 0.5877 0.327 Uiso 1 calc R . .
H26C H 1.1074 0.5899 0.6625 0.327 Uiso 1 calc R . .
N1 N 0.77400(19) 0.9964(2) 0.5761(3) 0.0575(9) Uani 1 d . . .
H1 H 0.7505 1.0459 0.5493 0.069 Uiso 1 calc R . .
N2 N 0.89332(18) 0.8804(2) 0.5201(2) 0.0521(8) Uani 1 d . . .
N3 N 0.8119(2) 0.5137(2) 0.4843(2) 0.0568(9) Uani 1 d . . .
H3 H 0.7932 0.4602 0.4581 0.068 Uiso 1 calc R . .
N4 N 0.82611(18) 0.6252(2) 0.6838(2) 0.0500(8) Uani 1 d . . .
N5 N 0.9765(2) 0.6979(3) 0.6300(3) 0.0728(11) Uani 1 d . . .
O1 O 0.77103(14) 0.8372(2) 0.6236(2) 0.0530(7) Uani 1 d . . .
O2 O 0.82163(17) 0.6798(2) 0.4686(2) 0.0586(7) Uani 1 d . . .
O3 O 0.90986(18) 0.8230(3) 0.7713(2) 0.0734(9) Uani 1 d . . .
O4 O 0.9586(3) 0.9160(5) 0.9022(4) 0.156(3) Uani 1 d . . .
O5 O 0.9854(2) 0.9491(4) 0.7619(3) 0.1155(17) Uani 1 d . . .
O6 O 1.0206(3) 0.8070(5) 0.8458(6) 0.168(3) Uani 1 d . . .
O7 O 0.7205(3) 0.3372(3) 0.4488(4) 0.132(2) Uani 1 d . . .
O8 O 0.8146(3) 0.2565(4) 0.5309(5) 0.148(3) Uani 1 d . . .
O9 O 0.7086(6) 0.1755(11) 0.486(3) 0.198(13) Uani 0.5 d P . .
O10 O 0.7712(10) 0.2205(15) 0.3820(14) 0.169(7) Uani 0.5 d P . .
O11 O 0.7417(12) 0.1654(11) 0.4243(13) 0.156(8) Uani 0.5 d P . .
O12 O 0.7260(14) 0.2180(17) 0.557(2) 0.240(14) Uani 0.5 d P . .
S1 S 0.59128(8) 0.69865(10) 0.56664(12) 0.0842(4) Uani 1 d . . .
S2 S 0.62978(8) 0.54084(10) 0.44912(11) 0.0786(4) Uani 1 d . . .
S3 S 0.54987(10) 0.53212(15) 0.70208(15) 0.1083(6) Uani 1 d . . .
S4 S 0.58973(10) 0.37416(11) 0.58535(14) 0.0990(5) Uani 1 d . . .
S5 S 0.48753(12) 0.3922(3) 0.8138(2) 0.1865(16) Uani 1 d . . .
S6 S 0.53525(15) 0.2097(2) 0.6804(2) 0.1793(16) Uani 1 d . . .
S7 S 0.63253(7) 0.86137(9) 0.45098(9) 0.0679(3) Uani 1 d . . .
S8 S 0.68260(7) 0.68437(10) 0.32669(8) 0.0702(3) Uani 1 d . . .
Cl1 Cl 0.96859(7) 0.87616(10) 0.81989(8) 0.0692(3) Uani 1 d . . .
Cl2 Cl 0.75128(8) 0.24702(8) 0.47319(13) 0.0810(4) Uani 1 d . . .
Cd1 Cd 0.867336(15) 0.754689(19) 0.612688(19) 0.04609(10) Uani 1 d . . .

loop_
_atom_site_aniso_label
_atom_site_aniso_U_11
_atom_site_aniso_U_22
_atom_site_aniso_U_33
_atom_site_aniso_U_23
_atom_site_aniso_U_13
_atom_site_aniso_U_12
C1 0.068(3) 0.058(3) 0.081(3) -0.010(2) 0.030(3) -0.008(2)
C2 0.071(3) 0.069(3) 0.083(3) -0.004(3) 0.027(3) -0.011(2)
C3 0.088(5) 0.162(8) 0.117(6) 0.044(6) 0.034(4) -0.038(5)
C4 0.089(5) 0.107(5) 0.127(6) 0.048(5) -0.002(4) -0.034(4)
C5 0.168(9) 0.167(9) 0.123(7) -0.015(6) -0.007(6) -0.065(7)
C6 0.279(16) 0.151(10) 0.201(13) 0.042(9) -0.045(12) -0.073(11)
C7 0.062(3) 0.051(2) 0.062(3) -0.0013(19) 0.009(2) 0.0013(19)
C8 0.068(3) 0.057(2) 0.047(2) 0.0011(19) 0.0036(19) 0.004(2)
C9 0.064(3) 0.047(2) 0.061(2) -0.0020(19) 0.019(2) 0.0069(19)
C10 0.066(2) 0.0434(19) 0.0409(19) -0.0009(15) 0.0215(18) 0.0030(18)
C11 0.077(3) 0.041(2) 0.063(3) -0.0049(18) 0.022(2) -0.002(2)
C12 0.055(2) 0.049(2) 0.053(2) 0.0060(17) 0.0142(18) -0.0071(18)
C13 0.068(3) 0.058(3) 0.072(3) 0.016(2) 0.020(2) -0.006(2)
C14 0.071(3) 0.083(3) 0.064(3) 0.026(3) 0.021(2) -0.012(3)
C15 0.069(3) 0.087(3) 0.045(2) 0.008(2) 0.019(2) -0.011(3)
C16 0.068(3) 0.062(2) 0.050(2) -0.0061(19) 0.022(2) -0.007(2)
C17 0.095(3) 0.053(2) 0.038(2) -0.0053(17) 0.021(2) 0.000(2)
C18 0.072(3) 0.0431(19) 0.0398(19) -0.0072(15) 0.0233(18) -0.0024(18)
C19 0.076(3) 0.041(2) 0.055(2) -0.0015(18) 0.009(2) 0.0097(19)
C20 0.068(3) 0.0426(19) 0.042(2) 0.0049(16) 0.0062(18) 0.0006(18)
C21 0.113(4) 0.047(2) 0.060(3) 0.007(2) 0.012(3) -0.016(3)
C22 0.111(4) 0.071(3) 0.071(3) 0.022(3) 0.022(3) -0.022(3)
C23 0.091(4) 0.074(3) 0.059(3) 0.017(2) 0.036(3) 0.003(3)
C24 0.080(3) 0.052(2) 0.052(2) 0.0070(19) 0.023(2) 0.005(2)
C25 0.084(4) 0.077(3) 0.105(5) 0.026(3) 0.046(3) 0.016(3)
C26 0.104(6) 0.214(11) 0.369(19) 0.157(12) 0.125(9) 0.068(7)
N1 0.070(2) 0.0424(17) 0.063(2) 0.0109(16) 0.0214(18) 0.0059(16)
N2 0.068(2) 0.0486(18) 0.0420(17) 0.0002(14) 0.0183(16) -0.0076(16)
N3 0.083(3) 0.0416(17) 0.0460(18) -0.0078(14) 0.0157(18) -0.0007(17)
N4 0.066(2) 0.0422(16) 0.0431(17) 0.0044(13) 0.0151(15) 0.0038(15)
N5 0.074(3) 0.073(3) 0.075(3) 0.002(2) 0.025(2) 0.013(2)
O1 0.0624(17) 0.0451(14) 0.0544(16) 0.0098(12) 0.0195(13) 0.0067(13)
O2 0.084(2) 0.0470(15) 0.0442(15) -0.0034(12) 0.0147(14) -0.0073(15)
O3 0.087(2) 0.086(2) 0.0474(17) -0.0103(16) 0.0150(16) -0.0280(19)
O4 0.214(6) 0.189(6) 0.084(3) -0.071(4) 0.071(4) -0.114(5)
O5 0.122(4) 0.139(4) 0.090(3) 0.030(3) 0.032(3) -0.059(3)
O6 0.098(4) 0.134(5) 0.236(8) -0.002(5) -0.032(4) 0.005(4)
O7 0.140(4) 0.052(2) 0.177(5) 0.001(3) -0.016(4) 0.016(2)
O8 0.120(4) 0.110(4) 0.188(7) -0.033(4) -0.018(4) 0.022(3)
O9 0.069(6) 0.071(8) 0.44(4) 0.095(15) 0.031(13) 0.009(6)
O10 0.186(16) 0.162(14) 0.178(16) -0.044(12) 0.084(13) -0.004(12)
O11 0.184(17) 0.089(9) 0.154(14) -0.074(10) -0.044(12) 0.033(10)
O12 0.34(3) 0.168(17) 0.30(3) 0.045(17) 0.25(3) 0.001(18)
S1 0.0980(10) 0.0600(7) 0.1120(11) -0.0110(7) 0.0597(9) -0.0036(7)
S2 0.1102(11) 0.0527(6) 0.0813(9) -0.0090(6) 0.0395(8) -0.0080(7)
S3 0.1165(13) 0.1106(13) 0.1202(14) -0.0060(11) 0.0730(12) -0.0257(11)
S4 0.1181(13) 0.0637(8) 0.1161(13) 0.0051(8) 0.0295(11) -0.0175(8)
S5 0.1014(15) 0.296(4) 0.171(2) 0.115(3) 0.0511(16) -0.023(2)
S6 0.159(2) 0.1319(19) 0.200(3) 0.090(2) -0.053(2) -0.0768(18)
S7 0.0812(8) 0.0542(6) 0.0601(7) 0.0063(5) 0.0004(6) 0.0092(6)
S8 0.0960(9) 0.0693(7) 0.0417(5) 0.0076(5) 0.0089(6) 0.0070(7)
Cl1 0.0842(8) 0.0750(7) 0.0471(5) -0.0039(5) 0.0130(5) -0.0280(6)
Cl2 0.0851(9) 0.0406(5) 0.1160(11) -0.0048(6) 0.0212(8) 0.0023(6)
Cd1 0.05949(18) 0.03892(15) 0.04204(15) 0.00077(11) 0.01638(12) -0.00088(13)

loop_
_atom_type_symbol
_atom_type_description
_atom_type_scat_dispersion_real
_atom_type_scat_dispersion_imag
_atom_type_scat_source
C C 0.0033 0.0016 'International Tables Vol C Tables 4.2.6.8 and 6.1.1.4'
H H 0 0 'International Tables Vol C Tables 4.2.6.8 and 6.1.1.4'
N N 0.0061 0.0033 'International Tables Vol C Tables 4.2.6.8 and 6.1.1.4'
O O 0.0106 0.006 'International Tables Vol C Tables 4.2.6.8 and 6.1.1.4'
S S 0.1246 0.1234 'International Tables Vol C Tables 4.2.6.8 and 6.1.1.4'
Cl Cl 0.1484 0.1585 'International Tables Vol C Tables 4.2.6.8 and 6.1.1.4'
Cd Cd -0.8075 1.2024 'International Tables Vol C Tables 4.2.6.8 and 6.1.1.4'

loop_
_geom_angle_atom_site_label_1
_geom_angle_atom_site_label_2
_geom_angle_atom_site_label_3
_geom_angle
_geom_angle_site_symmetry_1
_geom_angle_site_symmetry_3
_geom_angle_publ_flag
C2 C1 S1 123.2(4) . . ?
C2 C1 S2 122.7(4) . . ?
S1 C1 S2 114.0(3) . . ?
C1 C2 S3 122.5(4) . . ?
C1 C2 S4 122.7(4) . . ?
S3 C2 S4 114.9(3) . . ?
C4 C3 S3 118.1(6) . . ?
C4 C3 S5 126.3(7) . . ?
S3 C3 S5 115.5(7) . . ?
C3 C4 S4 117.0(6) . . ?
C3 C4 S6 126.1(7) . . ?
S4 C4 S6 116.8(6) . . ?
C8 C7 S7 124.4(4) . . ?
C8 C7 S1 116.5(4) . . ?
S7 C7 S1 118.1(3) . . ?
C7 C8 S2 118.3(4) . . ?
C7 C8 S8 123.5(4) . . ?
S2 C8 S8 118.1(3) . . ?
C10 C9 S7 111.9(3) . . ?
O1 C10 N1 124.2(4) . . ?
O1 C10 C9 119.6(4) . . ?
N1 C10 C9 116.2(4) . . ?
N1 C11 C12 113.9(4) . . ?
N2 C12 C13 121.3(4) . . ?
N2 C12 C11 117.6(3) . . ?
C13 C12 C11 121.1(4) . . ?
C14 C13 C12 119.3(5) . . ?
C15 C14 C13 119.6(4) . . ?
C14 C15 C16 118.6(5) . . ?
N2 C16 C15 122.7(5) . . ?
C18 C17 S8 114.0(3) . . ?
O2 C18 N3 124.1(4) . . ?
O2 C18 C17 120.2(4) . . ?
N3 C18 C17 115.6(4) . . ?
N3 C19 C20 110.5(4) . . ?
N4 C20 C21 121.1(4) . . ?
N4 C20 C19 117.9(4) . . ?
C21 C20 C19 120.9(4) . . ?
C22 C21 C20 119.8(5) . . ?
C23 C22 C21 118.4(5) . . ?
C24 C23 C22 119.5(5) . . ?
N4 C24 C23 123.2(4) . . ?
N5 C25 C26 177.7(10) . . ?
C10 N1 C11 123.5(4) . . ?
C16 N2 C12 118.5(4) . . ?
C16 N2 Cd1 115.6(3) . . ?
C12 N2 Cd1 126.0(3) . . ?
C18 N3 C19 123.3(3) . . ?
C20 N4 C24 118.0(4) . . ?
C20 N4 Cd1 124.3(3) . . ?
C24 N4 Cd1 117.2(3) . . ?
C25 N5 Cd1 172.8(5) . . ?
C10 O1 Cd1 135.4(3) . . ?
C18 O2 Cd1 138.2(3) . . ?
Cl1 O3 Cd1 136.2(2) . . ?
O12 O9 O11 125.6(18) . . ?
O12 O9 Cl2 72.3(13) . . ?
O11 O9 Cl2 59.7(9) . . ?
O11 O10 Cl2 55.3(9) . . ?
O10 O11 O9 135.8(15) . . ?
O10 O11 Cl2 74.4(12) . . ?
O9 O11 Cl2 63.5(9) . . ?
O9 O12 Cl2 59.8(13) . . ?
C1 S1 C7 95.3(2) . . ?
C8 S2 C1 95.2(2) . . ?
C2 S3 C3 94.4(4) . . ?
C4 S4 C2 95.5(4) . . ?
C5 S5 C3 99.0(5) . . ?
C6 S6 C4 101.0(5) . . ?
C7 S7 C9 103.5(2) . . ?
C8 S8 C17 101.5(2) . . ?
O4 Cl1 O5 111.3(4) . . ?
O4 Cl1 O6 106.7(5) . . ?
O5 Cl1 O6 110.3(4) . . ?
O4 Cl1 O3 109.9(3) . . ?
O5 Cl1 O3 110.8(2) . . ?
O6 Cl1 O3 107.6(3) . . ?
O11 Cl2 O9 56.8(12) . . ?
O11 Cl2 O7 127.1(7) . . ?
O9 Cl2 O7 113.0(6) . . ?
O11 Cl2 O8 114.3(8) . . ?
O9 Cl2 O8 122.3(10) . . ?
O7 Cl2 O8 112.8(3) . . ?
O11 Cl2 O12 100.9(13) . . ?
O9 Cl2 O12 47.9(14) . . ?
O7 Cl2 O12 102.4(9) . . ?
O8 Cl2 O12 89.3(13) . . ?
O11 Cl2 O10 50.3(10) . . ?
O9 Cl2 O10 105.9(15) . . ?
O7 Cl2 O10 100.6(9) . . ?
O8 Cl2 O10 98.2(8) . . ?
O12 Cl2 O10 150.8(11) . . ?
N4 Cd1 N2 170.24(12) . . ?
N4 Cd1 O1 85.33(11) . . ?
N2 Cd1 O1 90.52(11) . . ?
N4 Cd1 O2 87.86(11) . . ?
N2 Cd1 O2 83.76(11) . . ?
O1 Cd1 O2 95.69(11) . . ?
N4 Cd1 N5 98.77(14) . . ?
N2 Cd1 N5 87.30(14) . . ?
O1 Cd1 N5 166.28(14) . . ?
O2 Cd1 N5 97.52(14) . . ?
N4 Cd1 O3 87.02(11) . . ?
N2 Cd1 O3 101.25(11) . . ?
O1 Cd1 O3 82.91(12) . . ?
O2 Cd1 O3 174.79(10) . . ?
N5 Cd1 O3 84.24(15) . . ?

loop_
_geom_bond_atom_site_label_1
_geom_bond_atom_site_label_2
_geom_bond_distance
_geom_bond_site_symmetry_2
_geom_bond_publ_flag
C1 C2 1.327(7) . ?
C1 S1 1.755(5) . ?
C1 S2 1.761(5) . ?
C2 S3 1.751(6) . ?
C2 S4 1.754(6) . ?
C3 C4 1.343(12) . ?
C3 S3 1.752(9) . ?
C3 S5 1.758(8) . ?
C4 S4 1.735(9) . ?
C4 S6 1.746(8) . ?
C5 S5 1.678(9) . ?
C6 S6 1.645(14) . ?
C7 C8 1.340(6) . ?
C7 S7 1.739(4) . ?
C7 S1 1.762(5) . ?
C8 S2 1.737(5) . ?
C8 S8 1.760(5) . ?
C9 C10 1.496(6) . ?
C9 S7 1.822(5) . ?
C10 O1 1.234(5) . ?
C10 N1 1.318(5) . ?
C11 N1 1.450(6) . ?
C11 C12 1.493(6) . ?
C12 N2 1.346(5) . ?
C12 C13 1.383(6) . ?
C13 C14 1.375(7) . ?
C14 C15 1.365(8) . ?
C15 C16 1.376(6) . ?
C16 N2 1.340(5) . ?
C17 C18 1.496(6) . ?
C17 S8 1.812(5) . ?
C18 O2 1.239(5) . ?
C18 N3 1.318(5) . ?
C19 N3 1.461(6) . ?
C19 C20 1.502(6) . ?
C20 N4 1.342(5) . ?
C20 C21 1.384(6) . ?
C21 C22 1.383(8) . ?
C22 C23 1.360(8) . ?
C23 C24 1.357(6) . ?
C24 N4 1.342(5) . ?
C25 N5 1.090(6) . ?
C25 C26 1.451(10) . ?
N2 Cd1 2.302(3) . ?
N4 Cd1 2.288(3) . ?
N5 Cd1 2.330(5) . ?
O1 Cd1 2.311(3) . ?
O2 Cd1 2.315(3) . ?
O3 Cl1 1.439(3) . ?
O3 Cd1 2.445(3) . ?
O4 Cl1 1.371(5) . ?
O5 Cl1 1.390(4) . ?
O6 Cl1 1.401(6) . ?
O7 Cl2 1.376(4) . ?
O8 Cl2 1.380(6) . ?
O9 O12 1.16(3) . ?
O9 O11 1.26(3) . ?
O9 Cl2 1.346(13) . ?
O10 O11 1.21(2) . ?
O10 Cl2 1.520(16) . ?
O11 Cl2 1.298(10) . ?
O12 Cl2 1.483(18) . ?
